data_9011753
loop_
_publ_author_name
'Pohl, D.'
'Liessmann, W.'
'Okrugin, V. M.'

_publ_section_title
;
 Rietveld analysis of selenium-bearing goldfieldites
;
_journal_name_full 'Neues Jahrbuch fur Mineralogie, Monatshefte'
_journal_page_first 1
_journal_page_last 8
_journal_volume 1996
_journal_year 1996
_chemical_compound_source 'Ozernoya deposit, Kamchatka, Russia'
_chemical_formula_sum 'As0.3 Bi0.1 Cu10.2 S11.53 Sb0.8 Se0.72 Te2.8'
_chemical_name_mineral Goldfieldite
_space_group_IT_number 217
_symmetry_space_group_name_Hall 'I -4 2 3'
_symmetry_space_group_name_H-M 'I -4 3 m'
_cell_angle_alpha 90
_cell_angle_beta 90
_cell_angle_gamma 90
_cell_length_a 10.338
_cell_length_b 10.338
_cell_length_c 10.338
_cell_formula_units_Z 2
_cell_volume 1104.866
_database_code_amcsd 0014879
_exptl_crystal_density_diffrn 4.728
_cod_original_formula_sum 'Cu10.2 (Te2.8 Sb.8 As.3 Bi.1) S11.53 Se.72'
_cod_database_code 9011753

loop_
_space_group_symop_operation_xyz
x,y,z
1/2+x,1/2+y,1/2+z
-z,x,-y
1/2-z,1/2+x,1/2-y
-y,z,-x
1/2-y,1/2+z,1/2-x
-x,y,-z
1/2-x,1/2+y,1/2-z
x,-z,-y
1/2+x,1/2-z,1/2-y
z,-y,-x
1/2+z,1/2-y,1/2-x
y,-x,-z
1/2+y,1/2-x,1/2-z
x,z,y
1/2+x,1/2+z,1/2+y
z,y,x
1/2+z,1/2+y,1/2+x
y,x,z
1/2+y,1/2+x,1/2+z
-z,-x,y
1/2-z,1/2-x,1/2+y
-y,-z,x
1/2-y,1/2-z,1/2+x
-x,-y,z
1/2-x,1/2-y,1/2+z
z,-x,-y
1/2+z,1/2-x,1/2-y
y,-z,-x
1/2+y,1/2-z,1/2-x
x,-y,-z
1/2+x,1/2-y,1/2-z
-x,z,-y
1/2-x,1/2+z,1/2-y
-z,y,-x
1/2-z,1/2+y,1/2-x
-y,x,-z
1/2-y,1/2+x,1/2-z
-x,-z,y
1/2-x,1/2-z,1/2+y
-z,-y,x
1/2-z,1/2-y,1/2+x
-y,-x,z
1/2-y,1/2-x,1/2+z
z,x,y
1/2+z,1/2+x,1/2+y
y,z,x
1/2+y,1/2+z,1/2+x

loop_
_atom_site_label
_atom_site_fract_x
_atom_site_fract_y
_atom_site_fract_z
_atom_site_occupancy
Cu1 0.25000 0.50000 0.00000 1.00000
Cu2 0.20500 0.00000 0.00000 0.70000
Te 0.26830 0.26830 0.26830 0.70000
Sb 0.26830 0.26830 0.26830 0.20000
As 0.26830 0.26830 0.26830 0.07500
Bi 0.26830 0.26830 0.26830 0.02500
S1 0.11000 0.11000 0.35600 0.94000
Se1 0.11000 0.11000 0.35600 0.06000
S2 0.00000 0.00000 0.00000 0.25000

loop_
_cod_related_entry_id
_cod_related_entry_database
_cod_related_entry_code
1 AMCSD 0014879
